data_7153133
loop_
_publ_author_name
'Ramesh, Subburethinam'
'Kr Ghosh, Suman'
'Nagarajan, Rajagopal'

_publ_section_title
;
 Copper catalyzed synthesis of fused benzimidazolopyrazine derivatives via
 tandem benzimidazole formation/annulation of \d-alkynyl aldehyde.
;
_journal_issue 44
_journal_name_full 'Organic &amp; biomolecular chemistry'
_journal_page_first 7712
_journal_page_last 7720
_journal_paper_doi 10.1039/c3ob41044g
_journal_volume 11
_journal_year 2013
_chemical_formula_moiety 'C18 H13 Br N4'
_chemical_formula_sum 'C18 H13 Br N4'
_chemical_formula_weight 365.23
_chemical_name_systematic
;
?
;
_space_group_IT_number 14
_symmetry_cell_setting monoclinic
_symmetry_space_group_name_Hall '-P 2ybc'
_symmetry_space_group_name_H-M 'P 1 21/c 1'
_atom_sites_solution_hydrogens geom
_atom_sites_solution_primary direct
_atom_sites_solution_secondary difmap
_audit_creation_method SHELXL-97
_cell_angle_alpha 90.00
_cell_angle_beta 94.664(10)
_cell_angle_gamma 90.00
_cell_formula_units_Z 4
_cell_length_a 7.5297(8)
_cell_length_b 15.7552(16)
_cell_length_c 12.3971(16)
_cell_measurement_reflns_used 470
_cell_measurement_temperature 298
_cell_measurement_theta_max 28.8635
_cell_measurement_theta_min 3.0005
_cell_volume 1465.8(3)
_computing_cell_refinement
;
CrysAlisPro, Agilent Technologies,
Version 1.171.35.19 (release 27-10-2011 CrysAlis171 .NET)
(compiled Oct 27 2011,15:02:11)
;
_computing_data_collection
;
CrysAlisPro, Agilent Technologies,
Version 1.171.35.19 (release 27-10-2011 CrysAlis171 .NET)
(compiled Oct 27 2011,15:02:11)
;
_computing_data_reduction
;
CrysAlisPro, Agilent Technologies,
Version 1.171.35.19 (release 27-10-2011 CrysAlis171 .NET)
(compiled Oct 27 2011,15:02:11)
;
_computing_structure_refinement 'SHELXL-97 (Sheldrick, 1997)'
_computing_structure_solution 'SHELXS-97 (Sheldrick, 1990)'
_diffrn_ambient_temperature 298
_diffrn_measured_fraction_theta_full 0.676
_diffrn_measured_fraction_theta_max 0.676
_diffrn_measurement_device_type 'Xcalibur, Eos, Gemini'
_diffrn_radiation_monochromator graphite
_diffrn_radiation_source 'fine-focus sealed tube'
_diffrn_radiation_type MoK\a
_diffrn_radiation_wavelength 0.71073
_diffrn_reflns_av_R_equivalents 0.0420
_diffrn_reflns_av_sigmaI/netI 0.1015
_diffrn_reflns_limit_h_max 5
_diffrn_reflns_limit_h_min -9
_diffrn_reflns_limit_k_max 19
_diffrn_reflns_limit_k_min -7
_diffrn_reflns_limit_l_max 15
_diffrn_reflns_limit_l_min -10
_diffrn_reflns_number 3007
_diffrn_reflns_theta_full 26.37
_diffrn_reflns_theta_max 26.37
_diffrn_reflns_theta_min 3.01
_exptl_absorpt_coefficient_mu 2.809
_exptl_absorpt_correction_T_max 1.00000
_exptl_absorpt_correction_T_min 0.07869
_exptl_absorpt_correction_type multi-scan
_exptl_crystal_colour COLOURLESS
_exptl_crystal_density_diffrn 1.655
_exptl_crystal_density_method 'not measured'
_exptl_crystal_description NEEDLE
_exptl_crystal_F_000 736
_exptl_crystal_size_max 0.22
_exptl_crystal_size_mid 0.20
_exptl_crystal_size_min 0.12
_refine_diff_density_max 0.396
_refine_diff_density_min -0.327
_refine_diff_density_rms 0.063
_refine_ls_extinction_method none
_refine_ls_goodness_of_fit_ref 0.974
_refine_ls_hydrogen_treatment mixed
_refine_ls_matrix_type full
_refine_ls_number_parameters 210
_refine_ls_number_reflns 2035
_refine_ls_number_restraints 0
_refine_ls_restrained_S_all 0.974
_refine_ls_R_factor_all 0.1224
_refine_ls_R_factor_gt 0.0614
_refine_ls_shift/su_max 0.007
_refine_ls_shift/su_mean 0.000
_refine_ls_structure_factor_coef Fsqd
_refine_ls_weighting_details 'calc w=1/[\s^2^(Fo^2^)+(0.0065P)^2^+0.0000P] where P=(Fo^2^+2Fc^2^)/3'
_refine_ls_weighting_scheme calc
_refine_ls_wR_factor_gt 0.0654
_refine_ls_wR_factor_ref 0.0843
_reflns_number_gt 1160
_reflns_number_total 2035
_reflns_threshold_expression >2sigma(I)
_cod_data_source_file c3ob41044g.txt
_cod_data_source_block rn101c
_cod_database_code 7153133

loop_
_symmetry_equiv_pos_as_xyz
'x, y, z'
'-x, y+1/2, -z+1/2'
'-x, -y, -z'
'x, -y-1/2, z-1/2'

loop_
_atom_site_label
_atom_site_type_symbol
_atom_site_fract_x
_atom_site_fract_y
_atom_site_fract_z
_atom_site_U_iso_or_equiv
_atom_site_adp_type
_atom_site_occupancy
_atom_site_symmetry_multiplicity
_atom_site_calc_flag
_atom_site_refinement_flags
Br1 Br 0.31618(9) 0.42634(4) -0.01921(7) 0.0585(3) Uani 1 1 d .
N1 N 0.2026(6) 0.0588(3) -0.0810(5) 0.0336(14) Uani 1 1 d .
N2 N 0.3248(6) 0.0967(4) 0.0833(4) 0.0438(15) Uani 1 1 d .
H2 H 0.3685 0.0941 0.1495 0.053 Uiso 1 1 calc R
N3 N 0.2007(6) -0.1095(3) -0.0345(5) 0.0386(14) Uani 1 1 d .
C4 C 0.2141(8) 0.2809(5) -0.1401(6) 0.0495(19) Uani 1 1 d .
H4 H 0.1907 0.3209 -0.1944 0.059 Uiso 1 1 calc R
C5 C 0.2976(7) -0.1890(4) 0.1090(6) 0.0359(17) Uani 1 1 d .
C6 C 0.3270(7) -0.2654(4) 0.1637(6) 0.048(2) Uani 1 1 d .
H6 H 0.3823 -0.2660 0.2336 0.057 Uiso 1 1 calc R
C7 C 0.1898(8) -0.3410(4) 0.0108(6) 0.051(2) Uani 1 1 d .
H7 H 0.1541 -0.3929 -0.0196 0.061 Uiso 1 1 calc R
N8 N 0.1806(6) 0.1986(4) -0.1635(5) 0.0465(15) Uani 1 1 d .
C9 C 0.2127(7) -0.1927(4) 0.0032(6) 0.0403(18) Uani 1 1 d .
C10 C 0.2958(7) 0.1686(4) 0.0210(6) 0.0375(18) Uani 1 1 d .
C11 C 0.1571(7) -0.2679(4) -0.0487(6) 0.051(2) Uani 1 1 d .
H11 H 0.1018 -0.2686 -0.1186 0.062 Uiso 1 1 calc R
C12 C 0.1273(7) 0.0019(4) -0.1604(6) 0.0364(17) Uani 1 1 d .
C13 C 0.2712(7) 0.0324(4) 0.0199(6) 0.0382(19) Uani 1 1 d .
C14 C 0.3365(7) -0.1021(4) 0.1355(6) 0.0351(17) Uani 1 1 d .
C15 C 0.2814(8) 0.3084(4) -0.0395(6) 0.0424(18) Uani 1 1 d .
C16 C 0.2743(8) -0.3395(4) 0.1143(7) 0.053(2) Uani 1 1 d .
H16 H 0.2955 -0.3905 0.1510 0.064 Uiso 1 1 calc R
C17 C 0.2221(7) 0.1466(4) -0.0823(6) 0.0353(17) Uani 1 1 d .
C19 C 0.4282(7) -0.0714(4) 0.2380(5) 0.0517(19) Uani 1 1 d .
H19A H 0.3674 -0.0922 0.2978 0.078 Uiso 1 1 calc R
H19B H 0.4279 -0.0104 0.2386 0.078 Uiso 1 1 calc R
H19C H 0.5489 -0.0915 0.2441 0.078 Uiso 1 1 calc R
C20 C 0.3257(7) 0.2545(4) 0.0447(6) 0.0442(19) Uani 1 1 d .
H20 H 0.3719 0.2734 0.1124 0.053 Uiso 1 1 calc R
C21 C 0.1287(7) -0.0802(4) -0.1321(6) 0.0398(17) Uani 1 1 d .
H21 H 0.0779 -0.1193 -0.1816 0.048 Uiso 1 1 calc R
C23 C 0.2756(7) -0.0560(4) 0.0470(6) 0.0394(18) Uani 1 1 d .
C24 C 0.0516(7) 0.0368(4) -0.2644(5) 0.052(2) Uani 1 1 d .
H24A H -0.0396 0.0773 -0.2516 0.078 Uiso 1 1 calc R
H24B H 0.0011 -0.0084 -0.3089 0.078 Uiso 1 1 calc R
H24C H 0.1439 0.0642 -0.3006 0.078 Uiso 1 1 calc R

loop_
_atom_site_aniso_label
_atom_site_aniso_U_11
_atom_site_aniso_U_22
_atom_site_aniso_U_33
_atom_site_aniso_U_23
_atom_site_aniso_U_13
_atom_site_aniso_U_12
Br1 0.0730(5) 0.0440(5) 0.0579(6) 0.0013(4) 0.0015(4) 0.0021(4)
N1 0.036(3) 0.039(4) 0.026(4) 0.000(3) 0.003(3) -0.002(2)
N2 0.050(3) 0.065(4) 0.015(4) 0.001(3) -0.009(3) 0.006(3)
N3 0.042(3) 0.043(4) 0.030(4) -0.005(3) -0.003(3) -0.006(3)
C4 0.052(4) 0.056(5) 0.041(6) 0.013(4) 0.005(4) 0.016(4)
C5 0.036(3) 0.044(5) 0.027(5) -0.001(4) 0.003(3) -0.001(3)
C6 0.048(4) 0.049(5) 0.048(6) 0.002(4) 0.016(4) 0.001(3)
C7 0.059(4) 0.039(5) 0.056(6) -0.010(4) 0.007(4) -0.001(3)
N8 0.048(3) 0.050(4) 0.039(5) 0.007(4) -0.008(3) 0.014(3)
C9 0.043(4) 0.040(5) 0.039(6) -0.004(4) 0.011(4) -0.001(3)
C10 0.039(4) 0.046(5) 0.028(5) -0.002(4) 0.002(4) 0.006(3)
C11 0.048(4) 0.051(5) 0.055(6) -0.007(5) 0.005(4) -0.004(3)
C12 0.033(3) 0.050(5) 0.025(5) -0.010(4) -0.003(3) 0.000(3)
C13 0.033(4) 0.049(5) 0.033(6) -0.016(4) 0.006(4) -0.003(3)
C14 0.034(3) 0.046(5) 0.026(5) -0.003(4) 0.006(3) -0.003(3)
C15 0.050(4) 0.045(5) 0.031(5) 0.002(4) -0.002(4) 0.008(3)
C16 0.055(4) 0.040(5) 0.066(7) 0.008(4) 0.014(5) 0.005(3)
C17 0.032(3) 0.034(5) 0.039(6) -0.003(4) -0.002(3) 0.006(3)
C19 0.053(4) 0.060(5) 0.041(5) -0.003(4) -0.002(4) -0.005(3)
C20 0.043(4) 0.050(5) 0.040(6) -0.017(4) 0.001(4) -0.002(3)
C21 0.038(4) 0.045(5) 0.035(5) -0.011(4) -0.004(3) -0.002(3)
C23 0.034(4) 0.048(5) 0.036(5) -0.007(4) 0.001(4) -0.007(3)
C24 0.052(4) 0.066(6) 0.035(6) -0.014(4) -0.007(4) -0.007(3)

loop_
_atom_type_symbol
_atom_type_description
_atom_type_scat_dispersion_real
_atom_type_scat_dispersion_imag
_atom_type_scat_source
C C 0.0033 0.0016 'International Tables Vol C Tables 4.2.6.8 and 6.1.1.4'
H H 0.0000 0.0000 'International Tables Vol C Tables 4.2.6.8 and 6.1.1.4'
N N 0.0061 0.0033 'International Tables Vol C Tables 4.2.6.8 and 6.1.1.4'
Br Br -0.2901 2.4595 'International Tables Vol C Tables 4.2.6.8 and 6.1.1.4'

loop_
_geom_angle_atom_site_label_1
_geom_angle_atom_site_label_2
_geom_angle_atom_site_label_3
_geom_angle
C13 N1 C17 106.2(5)
C13 N1 C12 122.6(6)
C17 N1 C12 131.2(6)
C13 N2 C10 105.6(7)
C13 N2 H2 127.2
C10 N2 H2 127.2
C21 N3 C9 128.8(6)
C21 N3 C23 122.9(6)
C9 N3 C23 108.3(6)
N8 C4 C15 123.2(7)
N8 C4 H4 118.4
C15 C4 H4 118.4
C6 C5 C9 117.3(7)
C6 C5 C14 134.0(7)
C9 C5 C14 108.7(6)
C16 C6 C5 119.6(8)
C16 C6 H6 120.2
C5 C6 H6 120.2
C11 C7 C16 122.0(7)
C11 C7 H7 119.0
C16 C7 H7 119.0
C17 N8 C4 113.9(6)
N3 C9 C11 129.5(8)
N3 C9 C5 106.5(6)
C11 C9 C5 124.0(7)
N2 C10 C17 110.0(6)
N2 C10 C20 131.5(7)
C17 C10 C20 118.6(6)
C7 C11 C9 115.4(8)
C7 C11 H11 122.3
C9 C11 H11 122.3
C21 C12 N1 115.8(6)
C21 C12 C24 125.7(6)
N1 C12 C24 118.5(6)
N2 C13 N1 112.4(7)
N2 C13 C23 127.2(8)
N1 C13 C23 120.4(6)
C23 C14 C5 106.0(6)
C23 C14 C19 128.4(6)
C5 C14 C19 125.7(6)
C20 C15 C4 123.0(7)
C20 C15 Br1 119.1(6)
C4 C15 Br1 117.9(6)
C6 C16 C7 121.7(7)
C6 C16 H16 119.1
C7 C16 H16 119.1
N8 C17 N1 127.5(7)
N8 C17 C10 126.8(6)
N1 C17 C10 105.7(6)
C14 C19 H19A 109.5
C14 C19 H19B 109.5
H19A C19 H19B 109.5
C14 C19 H19C 109.5
H19A C19 H19C 109.5
H19B C19 H19C 109.5
C15 C20 C10 114.5(7)
C15 C20 H20 122.7
C10 C20 H20 122.7
C12 C21 N3 123.6(6)
C12 C21 H21 118.2
N3 C21 H21 118.2
C14 C23 N3 110.5(6)
C14 C23 C13 134.9(7)
N3 C23 C13 114.7(7)
C12 C24 H24A 109.5
C12 C24 H24B 109.5
H24A C24 H24B 109.5
C12 C24 H24C 109.5
H24A C24 H24C 109.5
H24B C24 H24C 109.5

loop_
_geom_bond_atom_site_label_1
_geom_bond_atom_site_label_2
_geom_bond_distance
Br1 C15 1.891(6)
N1 C13 1.378(8)
N1 C17 1.391(7)
N1 C12 1.415(8)
N2 C13 1.324(7)
N2 C10 1.379(8)
N2 H2 0.8600
N3 C21 1.366(7)
N3 C9 1.391(7)
N3 C23 1.398(8)
C4 N8 1.348(8)
C4 C15 1.377(9)
C4 H4 0.9300
C5 C6 1.391(8)
C5 C9 1.413(9)
C5 C14 1.433(8)
C6 C16 1.363(8)
C6 H6 0.9300
C7 C11 1.379(8)
C7 C16 1.386(9)
C7 H7 0.9300
N8 C17 1.315(7)
C9 C11 1.396(8)
C10 C17 1.397(9)
C10 C20 1.399(8)
C11 H11 0.9300
C12 C21 1.340(8)
C12 C24 1.474(8)
C13 C23 1.433(8)
C14 C23 1.364(9)
C14 C19 1.477(8)
C15 C20 1.366(8)
C16 H16 0.9300
C19 H19A 0.9600
C19 H19B 0.9600
C19 H19C 0.9600
C20 H20 0.9300
C21 H21 0.9300
C24 H24A 0.9600
C24 H24B 0.9600
C24 H24C 0.9600
